data_7221030
loop_
_publ_author_name
'Milyutina, Maria'
'Ivanov, Anton'
'Ejaz, Syeda'
'Iqbal, Jamshed'
'Villinger, Alexander'
'Iaroshenko, Victor O.'
'Langer, Peter'

_publ_section_title
;
 Diversity oriented synthesis of 6-Nitro- and 6-Aminoquinolones and their
 activity as alkaline phosphatase inhibitors
;
_journal_name_full 'RSC Adv.'
_journal_paper_doi 10.1039/C5RA10948E
_journal_year 2015
_chemical_formula_moiety '0.97(C40 H37 N O2), 0.03(C32 H28 N O2 Br)'
_chemical_formula_sum 'C39.74 H36.71 Br0.03 N O2'
_chemical_formula_weight 562.69
_chemical_name_systematic
;
3,6-bis(4-ethylphenyl)-1-(4-methoxybenzyl)-2-(4-tolyl)quinolin-4(1<i>H</i>)-one
;
_space_group_IT_number 2
_symmetry_cell_setting triclinic
_symmetry_Int_Tables_number 2
_symmetry_space_group_name_Hall '-P 1'
_symmetry_space_group_name_H-M 'P -1'
_atom_sites_solution_hydrogens geom
_atom_sites_solution_primary direct
_atom_sites_solution_secondary difmap
_audit_creation_method SHELXL-97
_audit_update_record
;
2015-05-29 deposited with the CCDC.
2015-07-06 downloaded from the CCDC.
;
_cell_angle_alpha 109.863(2)
_cell_angle_beta 101.516(2)
_cell_angle_gamma 105.361(2)
_cell_formula_units_Z 2
_cell_length_a 10.5670(5)
_cell_length_b 12.7739(5)
_cell_length_c 12.9152(5)
_cell_measurement_reflns_used 5785
_cell_measurement_temperature 173(2)
_cell_measurement_theta_max 59.209
_cell_measurement_theta_min 5.865
_cell_volume 1498.23(12)
_computing_cell_refinement 'Bruker Apex V7.51A'
_computing_data_collection 'Bruker Apex V7.51A'
_computing_data_reduction 'Bruker SAINT'
_computing_molecular_graphics 'ORTEP-3v2.01 (Farrugia, 1997)'
_computing_publication_material SHELXL-97
_computing_structure_refinement 'SHELXL-97 (Sheldrick, 1997)'
_computing_structure_solution 'SHELXS-97 (Sheldrick, 1997)'
_diffrn_ambient_temperature 173(2)
_diffrn_measured_fraction_theta_full 0.996
_diffrn_measured_fraction_theta_max 0.996
_diffrn_measurement_device_type 'Bruker-Nonius Apex X8-CCD-diffractometer'
_diffrn_measurement_method 'phi and omega scans'
_diffrn_radiation_monochromator graphite
_diffrn_radiation_source 'sealed tube'
_diffrn_radiation_type MoK\a
_diffrn_radiation_wavelength 0.71073
_diffrn_reflns_av_R_equivalents 0.0471
_diffrn_reflns_av_sigmaI/netI 0.0732
_diffrn_reflns_limit_h_max 14
_diffrn_reflns_limit_h_min -14
_diffrn_reflns_limit_k_max 17
_diffrn_reflns_limit_k_min -17
_diffrn_reflns_limit_l_max 18
_diffrn_reflns_limit_l_min -18
_diffrn_reflns_number 39715
_diffrn_reflns_theta_full 30.00
_diffrn_reflns_theta_max 30.00
_diffrn_reflns_theta_min 2.80
_exptl_absorpt_coefficient_mu 0.115
_exptl_absorpt_correction_T_max 0.9943
_exptl_absorpt_correction_T_min 0.9728
_exptl_absorpt_correction_type multi-scan
_exptl_absorpt_process_details '(SADABS; Sheldrick, 2004)'
_exptl_crystal_colour colourless
_exptl_crystal_density_diffrn 1.247
_exptl_crystal_density_method 'not measured'
_exptl_crystal_description block
_exptl_crystal_F_000 598
_exptl_crystal_size_max 0.24
_exptl_crystal_size_mid 0.22
_exptl_crystal_size_min 0.05
_refine_diff_density_max 0.445
_refine_diff_density_min -0.255
_refine_diff_density_rms 0.052
_refine_ls_extinction_method none
_refine_ls_goodness_of_fit_ref 1.013
_refine_ls_hydrogen_treatment constr
_refine_ls_matrix_type full
_refine_ls_number_parameters 396
_refine_ls_number_reflns 8694
_refine_ls_number_restraints 0
_refine_ls_restrained_S_all 1.013
_refine_ls_R_factor_all 0.1178
_refine_ls_R_factor_gt 0.0558
_refine_ls_shift/su_max 0.000
_refine_ls_shift/su_mean 0.000
_refine_ls_structure_factor_coef Fsqd
_refine_ls_weighting_details 'calc w=1/[\s^2^(Fo^2^)+(0.0522P)^2^+0.4346P] where P=(Fo^2^+2Fc^2^)/3'
_refine_ls_weighting_scheme calc
_refine_ls_wR_factor_gt 0.1135
_refine_ls_wR_factor_ref 0.1406
_reflns_number_gt 5050
_reflns_number_total 8694
_reflns_threshold_expression >2\s(I)
_cod_data_source_file c5ra10948e2.cif
_cod_data_source_block is_mm183
_cod_original_cell_volume 1498.23(11)
_cod_database_code 7221030

loop_
_symmetry_equiv_pos_as_xyz
'x, y, z'
'-x, -y, -z'

loop_
_atom_site_label
_atom_site_type_symbol
_atom_site_fract_x
_atom_site_fract_y
_atom_site_fract_z
_atom_site_U_iso_or_equiv
_atom_site_adp_type
_atom_site_occupancy
_atom_site_symmetry_multiplicity
_atom_site_calc_flag
_atom_site_refinement_flags
_atom_site_disorder_assembly
_atom_site_disorder_group
N1 N 0.39309(14) 0.57452(12) 0.30541(11) 0.0201(3) Uani 1 1 d . . .
O1 O 0.25914(13) 0.58020(10) 0.58319(10) 0.0292(3) Uani 1 1 d . . .
O2 O 0.97956(13) 0.65359(13) 0.20478(12) 0.0399(4) Uani 1 1 d . . .
C1 C 0.43630(16) 0.68270(14) 0.40287(13) 0.0191(3) Uani 1 1 d . . .
C2 C 0.52222(17) 0.79019(15) 0.40727(14) 0.0227(4) Uani 1 1 d . . .
H2 H 0.5488 0.7912 0.3415 0.027 Uiso 1 1 calc R . .
C3 C 0.56775(18) 0.89357(15) 0.50644(14) 0.0235(4) Uani 1 1 d . . .
H3 H 0.6267 0.9651 0.5082 0.028 Uiso 1 1 calc R . .
C4 C 0.52973(17) 0.89698(14) 0.60585(13) 0.0215(3) Uani 1 1 d . . .
C5 C 0.44190(17) 0.79217(14) 0.59926(13) 0.0209(3) Uani 1 1 d . . .
H5 H 0.4129 0.7926 0.6644 0.025 Uiso 1 1 calc R . .
C6 C 0.39380(16) 0.68471(14) 0.49961(13) 0.0195(3) Uani 1 1 d . . .
C7 C 0.30028(17) 0.57729(14) 0.49882(13) 0.0202(3) Uani 1 1 d . A .
C8 C 0.26206(17) 0.46867(14) 0.39545(13) 0.0201(3) Uani 1 1 d . . .
C9 C 0.31186(16) 0.47034(14) 0.30568(13) 0.0196(3) Uani 1 1 d . A .
C10 C 0.1633(2) 0.3573(2) 0.39210(15) 0.0205(4) Uani 0.9676(7) 1 d P A 1
C11 C 0.03217(18) 0.35166(15) 0.39515(14) 0.0230(4) Uani 0.9676(7) 1 d P A 1
H11 H 0.0036 0.4161 0.3948 0.028 Uiso 0.9676(7) 1 calc PR A 1
C12 C -0.05870(18) 0.25327(16) 0.39874(15) 0.0248(4) Uani 0.9676(7) 1 d P A 1
H12 H -0.1495 0.2505 0.3984 0.030 Uiso 0.9676(7) 1 calc PR A 1
C13 C -0.01983(18) 0.15882(16) 0.40278(15) 0.0252(4) Uani 0.9676(7) 1 d P A 1
C14 C 0.11270(19) 0.16487(16) 0.39955(16) 0.0278(4) Uani 0.9676(7) 1 d P A 1
H14 H 0.1414 0.1007 0.4007 0.033 Uiso 0.9676(7) 1 calc PR A 1
C15 C 0.20544(19) 0.2639(2) 0.39457(15) 0.0249(4) Uani 0.9676(7) 1 d P A 1
H15 H 0.2957 0.2666 0.3929 0.030 Uiso 0.9676(7) 1 calc PR A 1
C16 C -0.1147(2) 0.05721(17) 0.41652(18) 0.0336(5) Uani 0.9676(7) 1 d P A 1
H16A H -0.2031 0.0699 0.4166 0.040 Uiso 0.9676(7) 1 calc PR A 1
H16B H -0.0725 0.0593 0.4932 0.040 Uiso 0.9676(7) 1 calc PR A 1
C17 C -0.1463(2) -0.06598(19) 0.3236(2) 0.0455(6) Uani 0.9676(7) 1 d P A 1
H17A H -0.2015 -0.0737 0.2489 0.068 Uiso 0.9676(7) 1 calc PR A 1
H17B H -0.1985 -0.1268 0.3448 0.068 Uiso 0.9676(7) 1 calc PR A 1
H17C H -0.0594 -0.0769 0.3172 0.068 Uiso 0.9676(7) 1 calc PR A 1
Br1 Br 0.1842(8) 0.3162(7) 0.3900(5) 0.0205(4) Uani 0.0324(7) 1 d P A 2
C18 C 0.28375(17) 0.35574(14) 0.20555(13) 0.0218(4) Uani 1 1 d . . .
C19 C 0.15309(18) 0.29106(16) 0.12340(15) 0.0271(4) Uani 1 1 d . A .
H19 H 0.0821 0.3236 0.1252 0.033 Uiso 1 1 calc R . .
C20 C 0.1262(2) 0.17836(17) 0.03827(16) 0.0333(4) Uani 1 1 d . . .
H20 H 0.0372 0.1357 -0.0188 0.040 Uiso 1 1 calc R A .
C21 C 0.2267(2) 0.12767(16) 0.03549(16) 0.0320(4) Uani 1 1 d . A .
C22 C 0.3572(2) 0.19361(16) 0.11702(16) 0.0325(4) Uani 1 1 d . . .
H22 H 0.4278 0.1606 0.1155 0.039 Uiso 1 1 calc R A .
C23 C 0.38666(19) 0.30694(16) 0.20077(15) 0.0283(4) Uani 1 1 d . A .
H23 H 0.4772 0.3513 0.2549 0.034 Uiso 1 1 calc R . .
C24 C 0.1967(2) 0.00236(17) -0.05126(19) 0.0483(6) Uani 1 1 d . . .
H24A H 0.1028 -0.0294 -0.1059 0.072 Uiso 1 1 calc R A .
H24B H 0.2045 -0.0487 -0.0101 0.072 Uiso 1 1 calc R . .
H24C H 0.2636 0.0040 -0.0940 0.072 Uiso 1 1 calc R . .
C25 C 0.42455(17) 0.57660(15) 0.19986(13) 0.0219(4) Uani 1 1 d . . .
H25A H 0.3999 0.6405 0.1841 0.026 Uiso 1 1 calc R . .
H25B H 0.3652 0.4997 0.1334 0.026 Uiso 1 1 calc R . .
C26 C 0.57406(17) 0.59683(14) 0.20626(13) 0.0196(3) Uani 1 1 d . . .
C27 C 0.62169(17) 0.62665(15) 0.12249(14) 0.0226(4) Uani 1 1 d . . .
H27 H 0.5601 0.6347 0.0637 0.027 Uiso 1 1 calc R . .
C28 C 0.75618(18) 0.64440(16) 0.12433(14) 0.0263(4) Uani 1 1 d . . .
H28 H 0.7870 0.6641 0.0668 0.032 Uiso 1 1 calc R . .
C29 C 0.84764(17) 0.63346(15) 0.21073(15) 0.0246(4) Uani 1 1 d . . .
C30 C 0.80320(17) 0.60505(15) 0.29472(14) 0.0242(4) Uani 1 1 d . . .
H30 H 0.8654 0.5983 0.3542 0.029 Uiso 1 1 calc R . .
C31 C 0.66662(17) 0.58643(15) 0.29114(13) 0.0225(4) Uani 1 1 d . . .
H31 H 0.6359 0.5660 0.3484 0.027 Uiso 1 1 calc R . .
C32 C 1.0751(2) 0.6405(2) 0.2895(2) 0.0534(6) Uani 1 1 d . . .
H32A H 1.0877 0.6986 0.3671 0.080 Uiso 1 1 calc R . .
H32B H 1.1642 0.6544 0.2749 0.080 Uiso 1 1 calc R . .
H32C H 1.0392 0.5595 0.2851 0.080 Uiso 1 1 calc R . .
C33 C 0.58136(17) 1.00845(15) 0.71424(14) 0.0229(4) Uani 1 1 d . . .
C34 C 0.49568(19) 1.03249(16) 0.78173(15) 0.0276(4) Uani 1 1 d . . .
H34 H 0.4035 0.9779 0.7571 0.033 Uiso 1 1 calc R . .
C35 C 0.54351(19) 1.13489(16) 0.88401(15) 0.0301(4) Uani 1 1 d . . .
H35 H 0.4827 1.1499 0.9276 0.036 Uiso 1 1 calc R . .
C36 C 0.67800(19) 1.21582(15) 0.92420(14) 0.0277(4) Uani 1 1 d . . .
C37 C 0.7629(2) 1.19267(16) 0.85723(16) 0.0313(4) Uani 1 1 d . . .
H37 H 0.8551 1.2475 0.8824 0.038 Uiso 1 1 calc R . .
C38 C 0.71585(19) 1.09079(16) 0.75380(15) 0.0297(4) Uani 1 1 d . . .
H38 H 0.7763 1.0772 0.7095 0.036 Uiso 1 1 calc R . .
C39 C 0.7293(2) 1.32339(17) 1.03947(16) 0.0365(5) Uani 1 1 d . . .
H39A H 0.6576 1.3597 1.0449 0.044 Uiso 1 1 calc R . .
H39B H 0.8134 1.3835 1.0429 0.044 Uiso 1 1 calc R . .
C40 C 0.7629(2) 1.29171(18) 1.14213(16) 0.0392(5) Uani 1 1 d . . .
H40A H 0.6815 1.2291 1.1369 0.059 Uiso 1 1 calc R . .
H40B H 0.7889 1.3627 1.2145 0.059 Uiso 1 1 calc R . .
H40C H 0.8401 1.2629 1.1413 0.059 Uiso 1 1 calc R . .

loop_
_atom_site_aniso_label
_atom_site_aniso_U_11
_atom_site_aniso_U_22
_atom_site_aniso_U_33
_atom_site_aniso_U_23
_atom_site_aniso_U_13
_atom_site_aniso_U_12
N1 0.0213(7) 0.0204(7) 0.0207(7) 0.0091(5) 0.0102(5) 0.0076(6)
O1 0.0386(8) 0.0260(7) 0.0268(6) 0.0124(5) 0.0191(5) 0.0092(6)
O2 0.0240(7) 0.0623(10) 0.0504(9) 0.0362(7) 0.0199(6) 0.0186(7)
C1 0.0189(8) 0.0213(8) 0.0217(8) 0.0107(6) 0.0084(6) 0.0104(7)
C2 0.0248(9) 0.0239(9) 0.0264(8) 0.0137(7) 0.0142(7) 0.0109(7)
C3 0.0241(9) 0.0209(9) 0.0292(9) 0.0128(7) 0.0119(7) 0.0081(7)
C4 0.0222(9) 0.0196(8) 0.0241(8) 0.0088(6) 0.0084(6) 0.0092(7)
C5 0.0219(9) 0.0240(9) 0.0212(8) 0.0108(6) 0.0100(6) 0.0107(7)
C6 0.0188(8) 0.0215(8) 0.0233(8) 0.0113(6) 0.0091(6) 0.0107(7)
C7 0.0220(9) 0.0209(8) 0.0215(8) 0.0109(6) 0.0092(6) 0.0092(7)
C8 0.0205(8) 0.0188(8) 0.0228(8) 0.0100(6) 0.0075(6) 0.0074(7)
C9 0.0174(8) 0.0192(8) 0.0236(8) 0.0099(6) 0.0067(6) 0.0073(7)
C10 0.0256(10) 0.0228(12) 0.0218(8) 0.0116(8) 0.0115(6) 0.0159(9)
C11 0.0243(10) 0.0210(9) 0.0266(9) 0.0115(7) 0.0087(7) 0.0100(8)
C12 0.0197(9) 0.0278(10) 0.0263(9) 0.0112(7) 0.0079(7) 0.0075(8)
C13 0.0230(10) 0.0234(9) 0.0258(9) 0.0106(7) 0.0057(7) 0.0042(8)
C14 0.0282(10) 0.0213(9) 0.0373(10) 0.0149(8) 0.0106(8) 0.0104(8)
C15 0.0219(10) 0.0304(11) 0.0293(10) 0.0140(8) 0.0106(7) 0.0161(9)
C16 0.0309(11) 0.0320(11) 0.0420(11) 0.0213(9) 0.0127(8) 0.0087(9)
C17 0.0437(14) 0.0305(12) 0.0545(14) 0.0175(10) 0.0118(10) 0.0048(10)
Br1 0.0256(10) 0.0228(12) 0.0218(8) 0.0116(8) 0.0115(6) 0.0159(9)
C18 0.0256(9) 0.0211(9) 0.0209(8) 0.0101(6) 0.0106(6) 0.0074(7)
C19 0.0245(9) 0.0287(10) 0.0284(9) 0.0122(7) 0.0110(7) 0.0076(8)
C20 0.0316(11) 0.0295(10) 0.0282(9) 0.0085(7) 0.0096(7) -0.0006(8)
C21 0.0442(12) 0.0226(9) 0.0318(10) 0.0116(7) 0.0232(8) 0.0075(9)
C22 0.0388(11) 0.0289(10) 0.0347(10) 0.0117(8) 0.0185(8) 0.0165(9)
C23 0.0288(10) 0.0276(10) 0.0289(9) 0.0104(7) 0.0106(7) 0.0117(8)
C24 0.0627(16) 0.0259(11) 0.0475(13) 0.0050(9) 0.0300(11) 0.0069(10)
C25 0.0230(9) 0.0245(9) 0.0199(8) 0.0105(6) 0.0090(6) 0.0080(7)
C26 0.0208(9) 0.0168(8) 0.0220(8) 0.0077(6) 0.0092(6) 0.0067(7)
C27 0.0244(9) 0.0237(9) 0.0210(8) 0.0117(6) 0.0075(6) 0.0073(7)
C28 0.0288(10) 0.0300(10) 0.0267(9) 0.0164(7) 0.0153(7) 0.0096(8)
C29 0.0199(9) 0.0255(9) 0.0319(9) 0.0130(7) 0.0125(7) 0.0089(7)
C30 0.0235(9) 0.0258(9) 0.0257(8) 0.0128(7) 0.0078(6) 0.0097(7)
C31 0.0262(9) 0.0242(9) 0.0218(8) 0.0122(7) 0.0120(6) 0.0097(7)
C32 0.0294(12) 0.0888(19) 0.0677(16) 0.0524(15) 0.0216(11) 0.0295(12)
C33 0.0257(9) 0.0202(9) 0.0240(8) 0.0097(6) 0.0089(6) 0.0089(7)
C34 0.0264(10) 0.0246(9) 0.0291(9) 0.0085(7) 0.0106(7) 0.0071(8)
C35 0.0336(11) 0.0278(10) 0.0285(9) 0.0077(7) 0.0138(7) 0.0127(8)
C36 0.0365(11) 0.0200(9) 0.0245(8) 0.0092(7) 0.0068(7) 0.0091(8)
C37 0.0277(10) 0.0236(9) 0.0347(10) 0.0102(7) 0.0067(7) 0.0022(8)
C38 0.0271(10) 0.0275(10) 0.0338(10) 0.0112(8) 0.0135(7) 0.0081(8)
C39 0.0448(12) 0.0241(10) 0.0315(10) 0.0051(8) 0.0059(8) 0.0119(9)
C40 0.0448(12) 0.0371(11) 0.0295(10) 0.0068(8) 0.0078(8) 0.0177(10)

loop_
_atom_type_symbol
_atom_type_description
_atom_type_scat_dispersion_real
_atom_type_scat_dispersion_imag
_atom_type_scat_source
C C 0.0033 0.0016 'International Tables Vol C Tables 4.2.6.8 and 6.1.1.4'
H H 0.0000 0.0000 'International Tables Vol C Tables 4.2.6.8 and 6.1.1.4'
N N 0.0061 0.0033 'International Tables Vol C Tables 4.2.6.8 and 6.1.1.4'
O O 0.0106 0.0060 'International Tables Vol C Tables 4.2.6.8 and 6.1.1.4'
Br Br -0.2901 2.4595 'International Tables Vol C Tables 4.2.6.8 and 6.1.1.4'

loop_
_geom_angle_atom_site_label_1
_geom_angle_atom_site_label_2
_geom_angle_atom_site_label_3
_geom_angle
C9 N1 C1 120.08(13)
C9 N1 C25 121.16(13)
C1 N1 C25 118.49(13)
C29 O2 C32 116.97(15)
N1 C1 C6 119.46(14)
N1 C1 C2 121.82(14)
C6 C1 C2 118.72(14)
C3 C2 C1 120.14(15)
C3 C2 H2 119.9
C1 C2 H2 119.9
C2 C3 C4 122.08(16)
C2 C3 H3 119.0
C4 C3 H3 119.0
C5 C4 C3 117.29(14)
C5 C4 C33 120.58(14)
C3 C4 C33 122.13(15)
C4 C5 C6 122.21(14)
C4 C5 H5 118.9
C6 C5 H5 118.9
C5 C6 C1 119.49(15)
C5 C6 C7 119.10(14)
C1 C6 C7 121.41(14)
O1 C7 C8 123.08(15)
O1 C7 C6 121.25(14)
C8 C7 C6 115.66(13)
C9 C8 C7 120.63(15)
C9 C8 C10 122.95(15)
C7 C8 C10 116.39(14)
C9 C8 Br1 114.5(2)
C7 C8 Br1 123.0(2)
C10 C8 Br1 16.9(2)
C8 C9 N1 122.53(14)
C8 C9 C18 119.80(14)
N1 C9 C18 117.61(13)
C11 C10 C15 119.40(19)
C11 C10 C8 119.4(2)
C15 C10 C8 121.05(18)
C10 C11 C12 120.91(18)
C10 C11 H11 119.5
C12 C11 H11 119.5
C11 C12 C13 121.40(17)
C11 C12 H12 119.3
C13 C12 H12 119.3
C12 C13 C14 117.43(16)
C12 C13 C16 121.07(17)
C14 C13 C16 121.43(17)
C13 C14 C15 121.63(18)
C13 C14 H14 119.2
C15 C14 H14 119.2
C10 C15 C14 119.20(17)
C10 C15 H15 120.4
C14 C15 H15 120.4
C13 C16 C17 115.13(17)
C13 C16 H16A 108.5
C17 C16 H16A 108.5
C13 C16 H16B 108.5
C17 C16 H16B 108.5
H16A C16 H16B 107.5
C19 C18 C23 119.09(16)
C19 C18 C9 121.39(15)
C23 C18 C9 119.21(14)
C18 C19 C20 120.02(17)
C18 C19 H19 120.0
C20 C19 H19 120.0
C21 C20 C19 121.14(17)
C21 C20 H20 119.4
C19 C20 H20 119.4
C20 C21 C22 118.31(17)
C20 C21 C24 121.88(19)
C22 C21 C24 119.78(19)
C21 C22 C23 121.29(18)
C21 C22 H22 119.4
C23 C22 H22 119.4
C22 C23 C18 120.10(17)
C22 C23 H23 120.0
C18 C23 H23 120.0
C21 C24 H24A 109.5
C21 C24 H24B 109.5
H24A C24 H24B 109.5
C21 C24 H24C 109.5
H24A C24 H24C 109.5
H24B C24 H24C 109.5
N1 C25 C26 114.65(13)
N1 C25 H25A 108.6
C26 C25 H25A 108.6
N1 C25 H25B 108.6
C26 C25 H25B 108.6
H25A C25 H25B 107.6
C31 C26 C27 118.14(15)
C31 C26 C25 122.86(14)
C27 C26 C25 119.00(14)
C28 C27 C26 120.87(15)
C28 C27 H27 119.6
C26 C27 H27 119.6
C27 C28 C29 119.99(15)
C27 C28 H28 120.0
C29 C28 H28 120.0
O2 C29 C30 124.69(15)
O2 C29 C28 115.20(15)
C30 C29 C28 120.12(16)
C29 C30 C31 119.21(15)
C29 C30 H30 120.4
C31 C30 H30 120.4
C26 C31 C30 121.67(15)
C26 C31 H31 119.2
C30 C31 H31 119.2
O2 C32 H32A 109.5
O2 C32 H32B 109.5
H32A C32 H32B 109.5
O2 C32 H32C 109.5
H32A C32 H32C 109.5
H32B C32 H32C 109.5
C38 C33 C34 117.58(16)
C38 C33 C4 122.06(15)
C34 C33 C4 120.35(15)
C35 C34 C33 120.86(17)
C35 C34 H34 119.6
C33 C34 H34 119.6
C36 C35 C34 121.50(17)
C36 C35 H35 119.3
C34 C35 H35 119.3
C37 C36 C35 117.78(16)
C37 C36 C39 122.01(17)
C35 C36 C39 120.18(17)
C36 C37 C38 121.34(17)
C36 C37 H37 119.3
C38 C37 H37 119.3
C37 C38 C33 120.92(17)
C37 C38 H38 119.5
C33 C38 H38 119.5
C36 C39 C40 112.42(16)
C36 C39 H39A 109.1
C40 C39 H39A 109.1
C36 C39 H39B 109.1
C40 C39 H39B 109.1
H39A C39 H39B 107.9
C39 C40 H40A 109.5
C39 C40 H40B 109.5
H40A C40 H40B 109.5
C39 C40 H40C 109.5
H40A C40 H40C 109.5
H40B C40 H40C 109.5

loop_
_geom_bond_atom_site_label_1
_geom_bond_atom_site_label_2
_geom_bond_distance
N1 C9 1.381(2)
N1 C1 1.399(2)
N1 C25 1.4732(19)
O1 C7 1.2441(18)
O2 C29 1.372(2)
O2 C32 1.421(2)
C1 C6 1.404(2)
C1 C2 1.407(2)
C2 C3 1.372(2)
C2 H2 0.9500
C3 C4 1.410(2)
C3 H3 0.9500
C4 C5 1.376(2)
C4 C33 1.488(2)
C5 C6 1.403(2)
C5 H5 0.9500
C6 C7 1.459(2)
C7 C8 1.449(2)
C8 C9 1.370(2)
C8 C10 1.506(3)
C8 Br1 1.874(9)
C9 C18 1.494(2)
C10 C11 1.377(3)
C10 C15 1.387(3)
C11 C12 1.386(2)
C11 H11 0.9500
C12 C13 1.387(3)
C12 H12 0.9500
C13 C14 1.392(3)
C13 C16 1.503(3)
C14 C15 1.410(3)
C14 H14 0.9500
C15 H15 0.9500
C16 C17 1.519(3)
C16 H16A 0.9900
C16 H16B 0.9900
C17 H17A 0.9800
C17 H17B 0.9800
C17 H17C 0.9800
C18 C19 1.389(2)
C18 C23 1.391(2)
C19 C20 1.395(2)
C19 H19 0.9500
C20 C21 1.384(3)
C20 H20 0.9500
C21 C22 1.386(3)
C21 C24 1.513(3)
C22 C23 1.388(2)
C22 H22 0.9500
C23 H23 0.9500
C24 H24A 0.9800
C24 H24B 0.9800
C24 H24C 0.9800
C25 C26 1.512(2)
C25 H25A 0.9900
C25 H25B 0.9900
C26 C31 1.384(2)
C26 C27 1.402(2)
C27 C28 1.373(2)
C27 H27 0.9500
C28 C29 1.395(2)
C28 H28 0.9500
C29 C30 1.382(2)
C30 C31 1.388(2)
C30 H30 0.9500
C31 H31 0.9500
C32 H32A 0.9800
C32 H32B 0.9800
C32 H32C 0.9800
C33 C38 1.393(2)
C33 C34 1.398(2)
C34 C35 1.386(2)
C34 H34 0.9500
C35 C36 1.386(3)
C35 H35 0.9500
C36 C37 1.384(3)
C36 C39 1.514(2)
C37 C38 1.391(2)
C37 H37 0.9500
C38 H38 0.9500
C39 C40 1.517(3)
C39 H39A 0.9900
C39 H39B 0.9900
C40 H40A 0.9800
C40 H40B 0.9800
C40 H40C 0.9800

loop_
_geom_torsion_atom_site_label_1
_geom_torsion_atom_site_label_2
_geom_torsion_atom_site_label_3
_geom_torsion_atom_site_label_4
_geom_torsion
C9 N1 C1 C6 -1.4(2)
C25 N1 C1 C6 172.67(14)
C9 N1 C1 C2 178.21(15)
C25 N1 C1 C2 -7.7(2)
N1 C1 C2 C3 -176.95(15)
C6 C1 C2 C3 2.7(2)
C1 C2 C3 C4 -0.9(3)
C2 C3 C4 C5 -1.3(2)
C2 C3 C4 C33 178.71(16)
C3 C4 C5 C6 1.6(2)
C33 C4 C5 C6 -178.41(15)
C4 C5 C6 C1 0.2(2)
C4 C5 C6 C7 -179.67(15)
N1 C1 C6 C5 177.27(14)
C2 C1 C6 C5 -2.4(2)
N1 C1 C6 C7 -2.8(2)
C2 C1 C6 C7 177.51(15)
C5 C6 C7 O1 2.3(2)
C1 C6 C7 O1 -177.56(15)
C5 C6 C7 C8 -176.41(15)
C1 C6 C7 C8 3.7(2)
O1 C7 C8 C9 -179.14(15)
C6 C7 C8 C9 -0.4(2)
O1 C7 C8 C10 2.4(2)
C6 C7 C8 C10 -178.83(16)
O1 C7 C8 Br1 -15.6(4)
C6 C7 C8 Br1 163.2(3)
C7 C8 C9 N1 -3.9(2)
C10 C8 C9 N1 174.46(17)
Br1 C8 C9 N1 -168.7(3)
C7 C8 C9 C18 173.44(15)
C10 C8 C9 C18 -8.2(3)
Br1 C8 C9 C18 8.6(3)
C1 N1 C9 C8 4.9(2)
C25 N1 C9 C8 -169.08(15)
C1 N1 C9 C18 -172.48(14)
C25 N1 C9 C18 13.6(2)
C9 C8 C10 C11 -116.16(19)
C7 C8 C10 C11 62.2(2)
Br1 C8 C10 C11 179.3(8)
C9 C8 C10 C15 68.6(2)
C7 C8 C10 C15 -113.02(19)
Br1 C8 C10 C15 4.1(7)
C15 C10 C11 C12 -1.1(2)
C8 C10 C11 C12 -176.37(15)
C10 C11 C12 C13 1.9(3)
C11 C12 C13 C14 -1.9(2)
C11 C12 C13 C16 174.94(16)
C12 C13 C14 C15 1.2(3)
C16 C13 C14 C15 -175.65(17)
C11 C10 C15 C14 0.3(2)
C8 C10 C15 C14 175.57(15)
C13 C14 C15 C10 -0.4(3)
C12 C13 C16 C17 125.1(2)
C14 C13 C16 C17 -58.2(2)
C8 C9 C18 C19 73.1(2)
N1 C9 C18 C19 -109.47(18)
C8 C9 C18 C23 -100.47(19)
N1 C9 C18 C23 77.0(2)
C23 C18 C19 C20 0.6(2)
C9 C18 C19 C20 -173.03(15)
C18 C19 C20 C21 1.7(3)
C19 C20 C21 C22 -2.4(3)
C19 C20 C21 C24 175.93(18)
C20 C21 C22 C23 1.0(3)
C24 C21 C22 C23 -177.39(17)
C21 C22 C23 C18 1.2(3)
C19 C18 C23 C22 -2.0(2)
C9 C18 C23 C22 171.76(16)
C9 N1 C25 C26 -111.04(16)
C1 N1 C25 C26 74.91(18)
N1 C25 C26 C31 14.5(2)
N1 C25 C26 C27 -165.98(14)
C31 C26 C27 C28 0.3(2)
C25 C26 C27 C28 -179.24(15)
C26 C27 C28 C29 -0.4(3)
C32 O2 C29 C30 2.0(3)
C32 O2 C29 C28 -178.51(18)
C27 C28 C29 O2 -179.70(15)
C27 C28 C29 C30 -0.2(3)
O2 C29 C30 C31 -179.83(16)
C28 C29 C30 C31 0.7(3)
C27 C26 C31 C30 0.2(2)
C25 C26 C31 C30 179.75(15)
C29 C30 C31 C26 -0.7(3)
C5 C4 C33 C38 142.45(18)
C3 C4 C33 C38 -37.6(2)
C5 C4 C33 C34 -36.1(2)
C3 C4 C33 C34 143.93(17)
C38 C33 C34 C35 0.2(3)
C4 C33 C34 C35 178.73(16)
C33 C34 C35 C36 -1.2(3)
C34 C35 C36 C37 1.5(3)
C34 C35 C36 C39 -176.72(17)
C35 C36 C37 C38 -0.9(3)
C39 C36 C37 C38 177.29(17)
C36 C37 C38 C33 0.0(3)
C34 C33 C38 C37 0.4(3)
C4 C33 C38 C37 -178.11(17)
C37 C36 C39 C40 -101.3(2)
C35 C36 C39 C40 76.9(2)
